data_2201387
loop_
_publ_author_name
'Rani, Asha'
'Saha, Ajay Prakash'
'Prasad, Satya Murti'

_publ_section_title
;
 3-Oxo-2-(phenylhydrazono)butanoic acid
;
_journal_issue 9
_journal_name_full 'Acta Crystallographica Section E'
_journal_page_first o1001
_journal_page_last o1002
_journal_paper_doi 10.1107/S1600536802014757
_journal_volume 58
_journal_year 2002
_chemical_formula_iupac 'C10 H10 N2 O3'
_chemical_formula_moiety 'C10 H10 N2 O3'
_chemical_formula_sum 'C10 H10 N2 O3'
_chemical_formula_weight 206.20
_chemical_name_common '3-Oxo-2-(phenylhydrazono)butanoic acid'
_chemical_name_systematic '3-Oxo-2-(phenylhydrazono)butanoic acid'
_space_group_IT_number 14
_symmetry_cell_setting monoclinic
_symmetry_space_group_name_Hall '-P 2yn'
_symmetry_space_group_name_H-M 'P 1 21/n 1'
_atom_sites_solution_hydrogens geom
_atom_sites_solution_primary direct
_atom_sites_solution_secondary difmap
_audit_creation_method SHELXL-97
_cell_angle_alpha 90.00
_cell_angle_beta 108.917(10)
_cell_angle_gamma 90.00
_cell_formula_units_Z 4
_cell_length_a 6.9138(10)
_cell_length_b 21.309(2)
_cell_length_c 7.0783(10)
_cell_measurement_reflns_used 25
_cell_measurement_temperature 293(2)
_cell_measurement_theta_max 49.73
_cell_measurement_theta_min 16.68
_cell_volume 986.5(2)
_computing_cell_refinement 'CAD-4 EXPRESS'
_computing_data_collection 'CAD-4 EXPRESS (Enraf-Nonius, 1994)'
_computing_data_reduction 'MolEN (Fair, 1990)'
_computing_molecular_graphics 'ORTEP-3 (Farrugia, 1997)'
_computing_publication_material SHELXL97
_computing_structure_refinement 'SHELXL97 (Sheldrick, 1997)'
_computing_structure_solution 'SHELXS97 (Sheldrick, 1997)'
_diffrn_ambient_temperature 293(2)
_diffrn_measured_fraction_theta_full 1.000
_diffrn_measured_fraction_theta_max 1.000
_diffrn_measurement_device 'Enraf-Nonius CAD-4'
_diffrn_measurement_method \w-2\q
_diffrn_radiation_monochromator graphite
_diffrn_radiation_source 'fine-focus sealed tube'
_diffrn_radiation_type CuK\a
_diffrn_radiation_wavelength 1.54180
_diffrn_reflns_av_R_equivalents 0.0190
_diffrn_reflns_av_sigmaI/netI 0.0304
_diffrn_reflns_limit_h_max 7
_diffrn_reflns_limit_h_min -8
_diffrn_reflns_limit_k_max 25
_diffrn_reflns_limit_k_min 0
_diffrn_reflns_limit_l_max 8
_diffrn_reflns_limit_l_min 0
_diffrn_reflns_number 2026
_diffrn_reflns_theta_full 70.11
_diffrn_reflns_theta_max 70.11
_diffrn_reflns_theta_min 4.15
_diffrn_standards_decay_% 0.0
_diffrn_standards_interval_time '1 hr'
_diffrn_standards_number 3
_exptl_absorpt_coefficient_mu 0.877
_exptl_absorpt_correction_type none
_exptl_crystal_colour colourless
_exptl_crystal_density_diffrn 1.388
_exptl_crystal_density_meas ?
_exptl_crystal_description needle
_exptl_crystal_F_000 432
_exptl_crystal_size_max 0.2
_exptl_crystal_size_mid 0.15
_exptl_crystal_size_min 0.1
_refine_diff_density_max 0.199
_refine_diff_density_min -0.260
_refine_ls_extinction_method none
_refine_ls_goodness_of_fit_ref 1.081
_refine_ls_hydrogen_treatment constr
_refine_ls_matrix_type full
_refine_ls_number_parameters 136
_refine_ls_number_reflns 1878
_refine_ls_number_restraints 0
_refine_ls_restrained_S_all 1.081
_refine_ls_R_factor_all 0.0917
_refine_ls_R_factor_gt 0.0584
_refine_ls_shift/su_max <0.001
_refine_ls_shift/su_mean <0.001
_refine_ls_structure_factor_coef Fsqd
_refine_ls_weighting_details 'calc w = 1/[\s^2^(Fo^2^)+(0.1093P)^2^+0.0037P] where P = (Fo^2^+2Fc^2^)/3'
_refine_ls_weighting_scheme calc
_refine_ls_wR_factor_gt 0.1641
_refine_ls_wR_factor_ref 0.1829
_reflns_number_gt 1230
_reflns_number_total 1878
_reflns_threshold_expression I>2\s(I)
_cod_data_source_file ci6148.cif
_cod_data_source_block I
_cod_depositor_comments
;
The following automatic conversions were performed:
'_symmetry_cell_setting' value 'Monoclinic' changed to 'monoclinic'
according to '/home/saulius/struct/CIF-dictionaries/cif_core.dic'
dictionary named 'cif_core.dic' version 2.4.1 from
2010-06-29.

'_geom_bond_publ_flag' value 'Y' changed to 'y' according to
'/home/saulius/struct/CIF-dictionaries/cif_core.dic' dictionary named
'cif_core.dic' version 2.4.1 from 2010-06-29 (9 times).

Automatic conversion script
Id: cif_fix_enum 1527 2010-12-29 10:47:43Z saulius 

The following automatic conversions were performed:

'_symmetry_cell_setting' value 'Monoclinic' changed to 'monoclinic'
according to /home/saulius/struct/CIF-dictionaries/cif_core.dic
dictionary named 'cif_core.dic' version 2.4.1 from
2010-06-29.

'_geom_bond_publ_flag' value 'Y' changed to 'y'
according to /home/saulius/struct/CIF-dictionaries/cif_core.dic
dictionary named 'cif_core.dic' version 2.4.1 from 2010-06-29 (9
times).

'_geom_angle_publ_flag' value 'Y' changed to 'y' according
to /home/saulius/struct/CIF-dictionaries/cif_core.dic dictionary
named 'cif_core.dic' version 2.4.1 from 2010-06-29 (13
times).

'_geom_torsion_publ_flag' value 'Y' changed to 'y' according
to /home/saulius/struct/CIF-dictionaries/cif_core.dic dictionary
named 'cif_core.dic' version 2.4.1 from 2010-06-29 (15
times).

'_geom_hbond_publ_flag' value 'Y' changed to 'y' according
to /home/saulius/struct/CIF-dictionaries/cif_core.dic dictionary
named 'cif_core.dic' version 2.4.1 from 2010-06-29 (3 times).

Automatic conversion script
Id: cif_fix_values 1715 2011-07-08 13:25:40Z adriana 

The following automatic conversions were performed:

'_exptl_crystal_density_meas' value 'not measured' was changed to '?'
- the value is perceived as not measured.

Automatic conversion script
Id: cif_fix_values 3008 2015-01-20 13:52:24Z robertas 
;
_cod_original_sg_symbol_H-M 'P 21/n'
_cod_database_code 2201387
_cod_database_fobs_code 2201387

loop_
_symmetry_equiv_pos_as_xyz
'x, y, z'
'-x+1/2, y+1/2, -z+1/2'
'-x, -y, -z'
'x-1/2, -y-1/2, z-1/2'

loop_
_atom_site_label
_atom_site_fract_x
_atom_site_fract_y
_atom_site_fract_z
_atom_site_U_iso_or_equiv
_atom_site_adp_type
_atom_site_calc_flag
_atom_site_refinement_flags
_atom_site_occupancy
_atom_site_disorder_assembly
_atom_site_disorder_group
_atom_site_type_symbol
O1 0.4124(3) 0.33645(8) 0.9715(2) 0.0722(6) Uani d . 1 . . O
H1O 0.3856 0.3080 0.8890 0.108 Uiso calc R 1 . . H
O2 0.3966(3) 0.43968(7) 0.9743(2) 0.0645(5) Uani d . 1 . . O
O3 0.3018(3) 0.27992(7) 0.6413(3) 0.0731(5) Uani d . 1 . . O
N1 0.2913(2) 0.49671(7) 0.6210(2) 0.0459(4) Uani d . 1 . . N
H1N 0.3347 0.5026 0.7480 0.055 Uiso calc R 1 . . H
N2 0.2631(2) 0.43964(8) 0.5461(3) 0.0447(4) Uani d . 1 . . N
C1 0.2486(3) 0.54780(9) 0.4882(3) 0.0449(5) Uani d . 1 . . C
C2 0.2716(3) 0.60768(10) 0.5690(3) 0.0517(6) Uani d . 1 . . C
H2 0.3116 0.6134 0.7065 0.062 Uiso calc R 1 . . H
C3 0.2340(3) 0.65905(12) 0.4410(4) 0.0629(7) Uani d . 1 . . C
H3 0.2521 0.6994 0.4940 0.076 Uiso calc R 1 . . H
C4 0.1697(4) 0.65096(12) 0.2357(4) 0.0643(7) Uani d . 1 . . C
H4 0.1396 0.6854 0.1506 0.077 Uiso calc R 1 . . H
C5 0.1513(4) 0.59106(12) 0.1603(4) 0.0663(6) Uani d . 1 . . C
H5 0.1116 0.5854 0.0227 0.080 Uiso calc R 1 . . H
C6 0.1899(4) 0.53932(12) 0.2824(3) 0.0585(6) Uani d . 1 . . C
H6 0.1770 0.4992 0.2283 0.070 Uiso calc R 1 . . H
C7 0.3021(3) 0.38939(9) 0.6590(3) 0.0475(5) Uani d . 1 . . C
C8 0.3763(3) 0.39060(10) 0.8793(3) 0.0509(5) Uani d . 1 . . C
C9 0.2690(3) 0.32992(10) 0.5497(4) 0.0523(5) Uani d . 1 . . C
C10 0.1899(4) 0.33061(12) 0.3295(3) 0.0677(7) Uani d . 1 . . C
H10A 0.1758 0.2883 0.2803 0.102 Uiso calc R 1 . . H
H10B 0.2834 0.3530 0.2792 0.102 Uiso calc R 1 . . H
H10C 0.0590 0.3510 0.2858 0.102 Uiso calc R 1 . . H

loop_
_atom_site_aniso_label
_atom_site_aniso_U_11
_atom_site_aniso_U_22
_atom_site_aniso_U_33
_atom_site_aniso_U_12
_atom_site_aniso_U_13
_atom_site_aniso_U_23
O1 0.0995(15) 0.0591(9) 0.0572(10) 0.0049(9) 0.0242(10) 0.0134(8)
O2 0.0740(11) 0.0648(10) 0.0478(9) -0.0083(8) 0.0104(8) -0.0081(7)
O3 0.0892(13) 0.0498(9) 0.0764(12) -0.0006(8) 0.0214(10) 0.0027(8)
N1 0.0399(10) 0.0461(9) 0.0475(9) -0.0039(7) 0.0084(8) -0.0019(7)
N2 0.0341(8) 0.0477(9) 0.0525(10) 0.0013(7) 0.0145(8) 0.0027(7)
C1 0.0374(10) 0.0437(10) 0.0570(11) 0.0044(8) 0.0202(9) 0.0056(8)
C2 0.0436(12) 0.0545(12) 0.0542(12) 0.0044(9) 0.0123(10) -0.0057(10)
C3 0.0469(13) 0.0512(12) 0.0899(18) -0.0015(10) 0.0211(13) 0.0062(12)
C4 0.0466(13) 0.0625(14) 0.0754(17) 0.0008(10) 0.0082(12) 0.0217(12)
C5 0.0618(14) 0.0703(14) 0.0598(14) -0.0044(13) 0.0100(12) 0.0102(12)
C6 0.0584(13) 0.0604(13) 0.0526(13) 0.0021(11) 0.0124(11) 0.0037(10)
C7 0.0404(11) 0.0518(11) 0.0520(12) 0.0059(8) 0.0172(10) -0.0008(9)
C8 0.0442(12) 0.0529(11) 0.0541(12) -0.0059(9) 0.0137(10) 0.0041(9)
C9 0.0418(11) 0.0492(11) 0.0635(13) -0.0018(9) 0.0138(10) -0.0006(10)
C10 0.0732(16) 0.0647(14) 0.0604(15) -0.0062(13) 0.0149(13) -0.0115(12)

loop_
_atom_type_symbol
_atom_type_description
_atom_type_scat_dispersion_real
_atom_type_scat_dispersion_imag
_atom_type_scat_source
C C 0.0181 0.0091 'International Tables Vol C Tables 4.2.6.8 and 6.1.1.4'
H H 0.0000 0.0000 'International Tables Vol C Tables 4.2.6.8 and 6.1.1.4'
N N 0.0311 0.0180 'International Tables Vol C Tables 4.2.6.8 and 6.1.1.4'
O O 0.0492 0.0322 'International Tables Vol C Tables 4.2.6.8 and 6.1.1.4'

loop_
_geom_angle_atom_site_label_1
_geom_angle_atom_site_label_2
_geom_angle_atom_site_label_3
_geom_angle
_geom_angle_publ_flag
C8 O1 H1O 109.5 ?
N2 N1 C1 118.36(16) y
N2 N1 H1N 120.8 ?
C1 N1 H1N 120.8 ?
C7 N2 N1 122.36(17) y
C2 C1 C6 120.5(2) ?
C2 C1 N1 117.77(18) y
C6 C1 N1 121.75(19) y
C1 C2 C3 118.9(2) ?
C1 C2 H2 120.5 ?
C3 C2 H2 120.5 ?
C4 C3 C2 120.9(2) ?
C4 C3 H3 119.5 ?
C2 C3 H3 119.5 ?
C5 C4 C3 118.8(2) ?
C5 C4 H4 120.6 ?
C3 C4 H4 120.6 ?
C6 C5 C4 121.8(2) ?
C6 C5 H5 119.1 ?
C4 C5 H5 119.1 ?
C5 C6 C1 119.1(2) ?
C5 C6 H6 120.5 ?
C1 C6 H6 120.5 ?
N2 C7 C9 114.78(19) y
N2 C7 C8 124.22(18) y
C9 C7 C8 121.00(19) y
O2 C8 O1 120.6(2) y
O2 C8 C7 122.23(18) y
O1 C8 C7 117.16(19) y
O3 C9 C7 120.1(2) y
O3 C9 C10 120.5(2) y
C7 C9 C10 119.38(19) y
C9 C10 H10A 109.5 ?
C9 C10 H10B 109.5 ?
H10A C10 H10B 109.5 ?
C9 C10 H10C 109.5 ?
H10A C10 H10C 109.5 ?
H10B C10 H10C 109.5 ?

loop_
_geom_bond_atom_site_label_1
_geom_bond_atom_site_label_2
_geom_bond_site_symmetry_2
_geom_bond_distance
_geom_bond_publ_flag
O1 C8 . 1.309(2) y
O1 H1O . 0.82 ?
O2 C8 . 1.227(2) y
O3 C9 . 1.229(3) y
N1 N2 . 1.316(2) y
N1 C1 . 1.406(2) y
N1 H1N . 0.86 ?
N2 C7 . 1.311(3) y
C1 C2 . 1.386(3) ?
C1 C6 . 1.391(3) ?
C2 C3 . 1.390(3) ?
C2 H2 . 0.93 ?
C3 C4 . 1.386(4) ?
C3 H3 . 0.93 ?
C4 C5 . 1.374(3) ?
C4 H4 . 0.93 ?
C5 C6 . 1.373(3) ?
C5 H5 . 0.93 ?
C6 H6 . 0.93 ?
C7 C9 . 1.464(3) y
C7 C8 . 1.475(3) y
C9 C10 . 1.475(3) y
C10 H10A . 0.96 ?
C10 H10B . 0.96 ?
C10 H10C . 0.96 ?

loop_
_geom_contact_atom_site_label_1
_geom_contact_atom_site_label_2
_geom_contact_distance
_geom_contact_site_symmetry_2
_geom_contact_publ_flag
O1 C2 3.487(3) 3_667 y
O1 C10 3.366(3) 1_556 y
O2 O2 2.907(2) 3_667 y
O2 C2 3.453(3) 3_667 y
C3 C9 3.507(3) 3_566 y
C3 C9 3.423(3) 3_666 y
C4 C7 3.587(4) 3_666 y
C5 C8 3.588(4) 3_566 y
C5 C8 3.390(4) 3_666 y

loop_
_geom_hbond_atom_site_label_D
_geom_hbond_atom_site_label_H
_geom_hbond_atom_site_label_A
_geom_hbond_site_symmetry_A
_geom_hbond_distance_DH
_geom_hbond_distance_HA
_geom_hbond_distance_DA
_geom_hbond_angle_DHA
_geom_hbond_publ_flag
N1 H1N O2 . 0.86 2.03 2.661(2) 130.0 y
N1 H1N O2 3_667 0.86 2.54 3.270(2) 143.1 y
O1 H1O O3 . 0.82 1.76 2.518(2) 152.2 y

loop_
_geom_torsion_atom_site_label_1
_geom_torsion_atom_site_label_2
_geom_torsion_atom_site_label_3
_geom_torsion_atom_site_label_4
_geom_torsion
_geom_torsion_publ_flag
C1 N1 N2 C7 178.89(16) y
N2 N1 C1 C2 177.63(15) y
N2 N1 C1 C6 -3.9(3) y
C6 C1 C2 C3 0.4(3) ?
N1 C1 C2 C3 178.86(16) y
C1 C2 C3 C4 1.5(3) ?
C2 C3 C4 C5 -2.5(3) ?
C3 C4 C5 C6 1.6(4) ?
C4 C5 C6 C1 0.2(4) ?
C2 C1 C6 C5 -1.2(3) ?
N1 C1 C6 C5 -179.66(19) y
N1 N2 C7 C9 -177.78(14) y
N1 N2 C7 C8 1.5(3) y
N2 C7 C8 O2 4.1(3) y
C9 C7 C8 O2 -176.7(2) y
N2 C7 C8 O1 -178.66(19) y
C9 C7 C8 O1 0.5(3) y
N2 C7 C9 O3 179.73(18) y
C8 C7 C9 O3 0.5(3) y
N2 C7 C9 C10 -2.2(3) y
C8 C7 C9 C10 178.5(2) y

loop_
_cod_related_entry_id
_cod_related_entry_database
_cod_related_entry_code
1 ChemSpider 4510420
